data_2215743
loop_
_publ_author_name
'Narayana, B.'
'Sunil, K.'
'Sarojini, B. K.'
'Yathirajan, H. S.'
'Bolte, Michael'

_publ_section_title
;
 4-[1-(4-Chlorophenyl)-3-oxobutylamino]benzoic acid
;
_journal_coeditor_code AT2438
_journal_issue 11
_journal_name_full 'Acta Crystallographica Section E'
_journal_page_first o4420
_journal_page_last o4421
_journal_paper_doi 10.1107/S1600536807051471
_journal_volume 63
_journal_year 2007
_chemical_formula_iupac 'C17 H16 Cl N O3'
_chemical_formula_moiety 'C17 H16 Cl N O3'
_chemical_formula_sum 'C17 H16 Cl N O3'
_chemical_formula_weight 317.76
_chemical_name_systematic
;
4-[1-(4-Chlorophenyl)-3-oxobutylamino]benzoic acid
;
_space_group_IT_number 14
_symmetry_cell_setting monoclinic
_symmetry_space_group_name_Hall '-P 2yn'
_symmetry_space_group_name_H-M 'P 1 21/n 1'
_atom_sites_solution_hydrogens geom
_atom_sites_solution_primary direct
_atom_sites_solution_secondary difmap
_audit_creation_method SHELXL-97
_cell_angle_alpha 90.00
_cell_angle_beta 107.727(6)
_cell_angle_gamma 90.00
_cell_formula_units_Z 4
_cell_length_a 6.0059(5)
_cell_length_b 34.018(3)
_cell_length_c 8.0271(6)
_cell_measurement_reflns_used 9512
_cell_measurement_temperature 173(2)
_cell_measurement_theta_max 26.5
_cell_measurement_theta_min 4.4
_cell_volume 1562.1(2)
_computing_cell_refinement 'X-AREA (Stoe & Cie, 2001)'
_computing_data_collection 'X-AREA (Stoe & Cie, 2001)'
_computing_data_reduction 'X-AREA (Stoe & Cie, 2001)'
_computing_molecular_graphics 'XP in SHELXTL-Plus (Sheldrick, 1991)'
_computing_publication_material 'SHELXL97 (Sheldrick, 1997)'
_computing_structure_refinement 'SHELXL97 (Sheldrick, 1997)'
_computing_structure_solution 'SHELXS97 (Sheldrick, 1990)'
_diffrn_ambient_temperature 173(2)
_diffrn_measured_fraction_theta_full 0.998
_diffrn_measured_fraction_theta_max 0.997
_diffrn_measurement_device_type 'Stoe IPDSII two-circle'
_diffrn_measurement_method \w
_diffrn_radiation_monochromator graphite
_diffrn_radiation_source 'fine-focus sealed tube'
_diffrn_radiation_type MoK\a
_diffrn_radiation_wavelength 0.71073
_diffrn_reflns_av_R_equivalents 0.0579
_diffrn_reflns_av_sigmaI/netI 0.0406
_diffrn_reflns_limit_h_max 7
_diffrn_reflns_limit_h_min -7
_diffrn_reflns_limit_k_max 42
_diffrn_reflns_limit_k_min -41
_diffrn_reflns_limit_l_max 10
_diffrn_reflns_limit_l_min -8
_diffrn_reflns_number 10524
_diffrn_reflns_theta_full 25.00
_diffrn_reflns_theta_max 26.32
_diffrn_reflns_theta_min 2.39
_diffrn_standards_number 0
_exptl_absorpt_coefficient_mu 0.256
_exptl_absorpt_correction_T_max 0.9477
_exptl_absorpt_correction_T_min 0.9358
_exptl_absorpt_correction_type multi-scan
_exptl_absorpt_process_details '(MULABS; Spek, 2003; Blessing, 1995)'
_exptl_crystal_colour colourless
_exptl_crystal_density_diffrn 1.351
_exptl_crystal_density_method 'not measured'
_exptl_crystal_description block
_exptl_crystal_F_000 664
_exptl_crystal_size_max 0.22
_exptl_crystal_size_mid 0.18
_exptl_crystal_size_min 0.17
_refine_diff_density_max 0.254
_refine_diff_density_min -0.342
_refine_ls_extinction_method none
_refine_ls_goodness_of_fit_ref 1.045
_refine_ls_hydrogen_treatment mixed
_refine_ls_matrix_type full
_refine_ls_number_parameters 208
_refine_ls_number_reflns 3176
_refine_ls_number_restraints 0
_refine_ls_restrained_S_all 1.045
_refine_ls_R_factor_all 0.0462
_refine_ls_R_factor_gt 0.0382
_refine_ls_shift/su_max 0.000
_refine_ls_shift/su_mean 0.000
_refine_ls_structure_factor_coef Fsqd
_refine_ls_weighting_details 'calc w=1/[\s^2^(Fo^2^)+(0.0636P)^2^+0.1867P] where P=(Fo^2^+2Fc^2^)/3'
_refine_ls_weighting_scheme calc
_refine_ls_wR_factor_gt 0.1018
_refine_ls_wR_factor_ref 0.1055
_reflns_number_gt 2693
_reflns_number_total 3176
_reflns_threshold_expression I>2\s(I)
_cod_data_source_file at2438.cif
_cod_data_source_block I
_cod_original_sg_symbol_H-M 'P 21/n'
_cod_database_code 2215743
_cod_database_fobs_code 2215743

loop_
_symmetry_equiv_pos_as_xyz
'x, y, z'
'-x+1/2, y+1/2, -z+1/2'
'-x, -y, -z'
'x-1/2, -y-1/2, z-1/2'

loop_
_atom_site_type_symbol
_atom_site_label
_atom_site_fract_x
_atom_site_fract_y
_atom_site_fract_z
_atom_site_U_iso_or_equiv
_atom_site_adp_type
_atom_site_calc_flag
_atom_site_refinement_flags
_atom_site_occupancy
Cl Cl1 0.78406(8) 0.233987(12) 0.49552(6) 0.04873(16) Uani d . 1
O O1 1.40294(18) 0.37231(3) 1.05669(14) 0.0351(3) Uani d . 1
O O2 -0.00560(18) 0.49116(3) 0.19948(14) 0.0360(3) Uani d . 1
O O3 0.28629(19) 0.47831(3) 0.08845(14) 0.0356(3) Uani d . 1
H H3 0.186(5) 0.4902(8) -0.014(4) 0.076(8) Uiso d . 1
N N1 0.7119(2) 0.41099(3) 0.86357(16) 0.0266(3) Uani d . 1
H H1 0.623(3) 0.4061(5) 0.925(3) 0.037(5) Uiso d . 1
C C1 0.9242(2) 0.38766(4) 0.89325(18) 0.0238(3) Uani d . 1
H H1A 1.0412 0.4038 0.8574 0.029 Uiso calc R 1
C C2 1.0228(2) 0.37941(4) 1.08945(18) 0.0258(3) Uani d . 1
H H2A 1.0076 0.4035 1.1545 0.031 Uiso calc R 1
H H2B 0.9278 0.3586 1.1211 0.031 Uiso calc R 1
C C3 1.2763(2) 0.36668(4) 1.14671(18) 0.0268(3) Uani d . 1
C C4 1.3646(3) 0.34730(5) 1.3232(2) 0.0381(4) Uani d . 1
H H4A 1.3032 0.3204 1.3159 0.057 Uiso calc R 1
H H4B 1.3122 0.3623 1.4085 0.057 Uiso calc R 1
H H4C 1.5358 0.3465 1.3602 0.057 Uiso calc R 1
C C11 0.8857(2) 0.34943(4) 0.78887(17) 0.0235(3) Uani d . 1
C C12 0.7091(2) 0.32344(4) 0.79678(19) 0.0287(3) Uani d . 1
H H12 0.6102 0.3301 0.8650 0.034 Uiso calc R 1
C C13 0.6762(3) 0.28804(4) 0.7062(2) 0.0320(3) Uani d . 1
H H13 0.5563 0.2704 0.7127 0.038 Uiso calc R 1
C C14 0.8206(3) 0.27882(4) 0.60664(19) 0.0306(3) Uani d . 1
C C15 0.9960(3) 0.30408(4) 0.59526(19) 0.0315(3) Uani d . 1
H H15 1.0936 0.2974 0.5260 0.038 Uiso calc R 1
C C16 1.0272(2) 0.33933(4) 0.68662(19) 0.0271(3) Uani d . 1
H H16 1.1470 0.3569 0.6792 0.032 Uiso calc R 1
C C21 0.5924(2) 0.42668(4) 0.70343(17) 0.0227(3) Uani d . 1
C C22 0.3689(2) 0.44280(4) 0.68004(18) 0.0255(3) Uani d . 1
H H22 0.3042 0.4425 0.7743 0.031 Uiso calc R 1
C C23 0.2432(2) 0.45899(4) 0.52246(18) 0.0255(3) Uani d . 1
H H23 0.0917 0.4693 0.5089 0.031 Uiso calc R 1
C C24 0.3347(2) 0.46046(4) 0.38183(18) 0.0235(3) Uani d . 1
C C25 0.5592(2) 0.44553(4) 0.40492(18) 0.0248(3) Uani d . 1
H H25 0.6255 0.4470 0.3117 0.030 Uiso calc R 1
C C26 0.6860(2) 0.42854(4) 0.56237(18) 0.0252(3) Uani d . 1
H H26 0.8370 0.4181 0.5753 0.030 Uiso calc R 1
C C27 0.1934(2) 0.47808(4) 0.21563(18) 0.0254(3) Uani d . 1

loop_
_atom_site_aniso_label
_atom_site_aniso_U_11
_atom_site_aniso_U_22
_atom_site_aniso_U_33
_atom_site_aniso_U_12
_atom_site_aniso_U_13
_atom_site_aniso_U_23
Cl1 0.0599(3) 0.0391(2) 0.0479(3) -0.00685(18) 0.0175(2) -0.01857(18)
O1 0.0310(5) 0.0445(6) 0.0323(6) -0.0007(4) 0.0131(5) 0.0059(5)
O2 0.0306(5) 0.0475(6) 0.0285(6) 0.0121(5) 0.0069(4) 0.0052(5)
O3 0.0385(6) 0.0453(6) 0.0243(5) 0.0132(5) 0.0113(4) 0.0077(5)
N1 0.0295(6) 0.0288(6) 0.0242(6) 0.0054(5) 0.0122(5) 0.0051(5)
C1 0.0251(6) 0.0245(6) 0.0225(7) 0.0003(5) 0.0085(5) 0.0032(5)
C2 0.0286(7) 0.0273(6) 0.0215(7) -0.0022(5) 0.0078(5) 0.0007(5)
C3 0.0298(7) 0.0257(6) 0.0235(7) -0.0040(5) 0.0060(6) 0.0002(5)
C4 0.0369(8) 0.0458(9) 0.0286(8) 0.0006(7) 0.0055(6) 0.0104(7)
C11 0.0246(6) 0.0246(6) 0.0195(6) 0.0035(5) 0.0042(5) 0.0036(5)
C12 0.0254(6) 0.0323(7) 0.0297(7) 0.0001(5) 0.0105(5) -0.0001(6)
C13 0.0283(7) 0.0320(7) 0.0349(8) -0.0040(5) 0.0082(6) -0.0005(6)
C14 0.0336(7) 0.0295(7) 0.0255(7) 0.0021(6) 0.0043(6) -0.0034(6)
C15 0.0344(7) 0.0363(7) 0.0258(7) 0.0047(6) 0.0120(6) -0.0001(6)
C16 0.0276(6) 0.0298(7) 0.0249(7) 0.0009(5) 0.0097(5) 0.0039(5)
C21 0.0265(6) 0.0187(6) 0.0229(7) -0.0019(5) 0.0077(5) 0.0011(5)
C22 0.0289(7) 0.0241(6) 0.0266(7) 0.0003(5) 0.0129(5) 0.0023(5)
C23 0.0245(6) 0.0231(6) 0.0298(7) 0.0014(5) 0.0094(5) 0.0011(5)
C24 0.0254(6) 0.0204(6) 0.0240(7) -0.0015(5) 0.0064(5) 0.0002(5)
C25 0.0270(6) 0.0260(6) 0.0234(7) 0.0002(5) 0.0104(5) 0.0018(5)
C26 0.0232(6) 0.0264(6) 0.0269(7) 0.0025(5) 0.0089(5) 0.0029(5)
C27 0.0270(6) 0.0236(6) 0.0244(7) 0.0010(5) 0.0061(5) -0.0004(5)

loop_
_atom_type_symbol
_atom_type_description
_atom_type_scat_dispersion_real
_atom_type_scat_dispersion_imag
_atom_type_scat_source
C C 0.0033 0.0016 'International Tables Vol C Tables 4.2.6.8 and 6.1.1.4'
H H 0.0000 0.0000 'International Tables Vol C Tables 4.2.6.8 and 6.1.1.4'
Cl Cl 0.1484 0.1585 'International Tables Vol C Tables 4.2.6.8 and 6.1.1.4'
N N 0.0061 0.0033 'International Tables Vol C Tables 4.2.6.8 and 6.1.1.4'
O O 0.0106 0.0060 'International Tables Vol C Tables 4.2.6.8 and 6.1.1.4'

loop_
_geom_angle_atom_site_label_1
_geom_angle_atom_site_label_2
_geom_angle_atom_site_label_3
_geom_angle
C27 O3 H3 111.9(15)
C21 N1 C1 123.05(12)
C21 N1 H1 112.3(13)
C1 N1 H1 118.1(12)
N1 C1 C11 113.28(11)
N1 C1 C2 108.25(11)
C11 C1 C2 110.80(10)
N1 C1 H1A 108.1
C11 C1 H1A 108.1
C2 C1 H1A 108.1
C3 C2 C1 113.80(11)
C3 C2 H2A 108.8
C1 C2 H2A 108.8
C3 C2 H2B 108.8
C1 C2 H2B 108.8
H2A C2 H2B 107.7
O1 C3 C4 121.66(13)
O1 C3 C2 121.94(13)
C4 C3 C2 116.40(12)
C3 C4 H4A 109.5
C3 C4 H4B 109.5
H4A C4 H4B 109.5
C3 C4 H4C 109.5
H4A C4 H4C 109.5
H4B C4 H4C 109.5
C16 C11 C12 118.59(13)
C16 C11 C1 121.09(12)
C12 C11 C1 120.31(12)
C13 C12 C11 120.93(13)
C13 C12 H12 119.5
C11 C12 H12 119.5
C14 C13 C12 119.00(13)
C14 C13 H13 120.5
C12 C13 H13 120.5
C13 C14 C15 121.42(13)
C13 C14 Cl1 119.34(11)
C15 C14 Cl1 119.23(11)
C14 C15 C16 118.97(13)
C14 C15 H15 120.5
C16 C15 H15 120.5
C15 C16 C11 121.09(13)
C15 C16 H16 119.5
C11 C16 H16 119.5
N1 C21 C22 118.73(12)
N1 C21 C26 123.07(12)
C22 C21 C26 118.17(12)
C23 C22 C21 120.84(12)
C23 C22 H22 119.6
C21 C22 H22 119.6
C22 C23 C24 121.04(12)
C22 C23 H23 119.5
C24 C23 H23 119.5
C23 C24 C25 118.66(12)
C23 C24 C27 119.05(12)
C25 C24 C27 122.28(12)
C26 C25 C24 120.77(12)
C26 C25 H25 119.6
C24 C25 H25 119.6
C25 C26 C21 120.48(12)
C25 C26 H26 119.8
C21 C26 H26 119.8
O2 C27 O3 122.86(13)
O2 C27 C24 120.68(13)
O3 C27 C24 116.45(12)

loop_
_geom_bond_atom_site_label_1
_geom_bond_atom_site_label_2
_geom_bond_distance
Cl1 C14 1.7465(15)
O1 C3 1.2132(18)
O2 C27 1.2443(17)
O3 C27 1.3041(17)
O3 H3 0.95(3)
N1 C21 1.3750(18)
N1 C1 1.4586(17)
N1 H1 0.85(2)
C1 C11 1.5261(18)
C1 C2 1.5304(19)
C1 H1A 1.0000
C2 C3 1.5133(19)
C2 H2A 0.9900
C2 H2B 0.9900
C3 C4 1.505(2)
C4 H4A 0.9800
C4 H4B 0.9800
C4 H4C 0.9800
C11 C16 1.3922(19)
C11 C12 1.3971(19)
C12 C13 1.389(2)
C12 H12 0.9500
C13 C14 1.383(2)
C13 H13 0.9500
C14 C15 1.384(2)
C15 C16 1.388(2)
C15 H15 0.9500
C16 H16 0.9500
C21 C22 1.4083(18)
C21 C26 1.4108(18)
C22 C23 1.376(2)
C22 H22 0.9500
C23 C24 1.3991(19)
C23 H23 0.9500
C24 C25 1.3990(18)
C24 C27 1.4731(19)
C25 C26 1.3876(19)
C25 H25 0.9500
C26 H26 0.9500

loop_
_geom_hbond_atom_site_label_D
_geom_hbond_atom_site_label_H
_geom_hbond_atom_site_label_A
_geom_hbond_site_symmetry_A
_geom_hbond_distance_DH
_geom_hbond_distance_HA
_geom_hbond_distance_DA
_geom_hbond_angle_DHA
O3 H3 O2 3_565 0.95(3) 1.68(3) 2.6248(15) 177(2)
N1 H1 O1 1_455 0.85(2) 2.24(2) 3.0543(16) 160.5(17)

loop_
_geom_torsion_atom_site_label_1
_geom_torsion_atom_site_label_2
_geom_torsion_atom_site_label_3
_geom_torsion_atom_site_label_4
_geom_torsion
C21 N1 C1 C11 -63.24(16)
C21 N1 C1 C2 173.47(12)
N1 C1 C2 C3 -162.23(11)
C11 C1 C2 C3 72.99(14)
C1 C2 C3 O1 17.90(19)
C1 C2 C3 C4 -163.22(12)
N1 C1 C11 C16 128.90(13)
C2 C1 C11 C16 -109.22(14)
N1 C1 C11 C12 -52.24(16)
C2 C1 C11 C12 69.65(15)
C16 C11 C12 C13 0.7(2)
C1 C11 C12 C13 -178.23(13)
C11 C12 C13 C14 -0.3(2)
C12 C13 C14 C15 -0.1(2)
C12 C13 C14 Cl1 178.84(11)
C13 C14 C15 C16 0.2(2)
Cl1 C14 C15 C16 -178.76(11)
C14 C15 C16 C11 0.1(2)
C12 C11 C16 C15 -0.6(2)
C1 C11 C16 C15 178.31(12)
C1 N1 C21 C22 169.04(12)
C1 N1 C21 C26 -13.0(2)
N1 C21 C22 C23 179.71(12)
C26 C21 C22 C23 1.64(19)
C21 C22 C23 C24 -1.0(2)
C22 C23 C24 C25 -0.78(19)
C22 C23 C24 C27 179.97(12)
C23 C24 C25 C26 1.86(19)
C27 C24 C25 C26 -178.92(12)
C24 C25 C26 C21 -1.2(2)
N1 C21 C26 C25 -178.54(12)
C22 C21 C26 C25 -0.56(19)
C23 C24 C27 O2 -0.66(19)
C25 C24 C27 O2 -179.87(13)
C23 C24 C27 O3 -179.32(12)
C25 C24 C27 O3 1.47(18)
